data_2000734
loop_
_publ_author_name
'Averbuch-Pouchot, M.-T.'
'Durif, A.'

_publ_section_title
;
 Structure of nonasilver sodium <i>cyclo</i>-octaphosphate dinitrate
 tetrahydrate: Ag~9~NaP~8~O~24~(NO~3~)~2~.4H~2~O
;
_journal_issue 7
_journal_name_full 'Acta Crystallographica Section C'
_journal_page_first 1173
_journal_page_last 1176
_journal_paper_doi 10.1107/S0108270191014543
_journal_volume 48
_journal_year 1992
_chemical_formula_moiety 'Ag9 Na1 O24 P8,2(N1 O3),4(H2 O1)'
_chemical_formula_sum 'Ag9 H8 N2 Na O34 P8'
_chemical_formula_weight 1821.638
_symmetry_cell_setting orthorhombic
_symmetry_space_group_name_H-M 'C m c m'
_cell_angle_alpha 90
_cell_angle_beta 90
_cell_angle_gamma 90
_cell_formula_units_Z 4
_cell_length_a 17.254(5)
_cell_length_b 7.5430(10)
_cell_length_c 23.465(5)
_cell_volume 3054(2)
_diffrn_radiation_type Ag
_diffrn_radiation_wavelength 0.5608
_exptl_absorpt_coefficient_mu 3.086
_exptl_crystal_density_diffrn 3.961
_exptl_crystal_F_000 3392
_cod_data_source_file pa0262.cif
_cod_data_source_block pa0262a
_cod_original_formula_sum 'Ag9 H8 N2 Na1 O34 P8'
_cod_database_code 2000734

loop_
_atom_site_label
_atom_site_fract_x
_atom_site_fract_y
_atom_site_fract_z
Ag(1) .0 .33850(10) .03390(4)
Ag(2) .21658(5) .37180(10) .14692(3)
Ag(3) .38723(8) .2476(2) .25
Ag(4) .31600(10) .0 .0
Na(4) .3160 .0 .0
P(1) .13760(10) .0385(3) .43819(8)
P(2) .41600(10) .2084(2) .38980(7)
O(E11) .1192(4) .2272(8) .0765(2)
O(L11) .1012(4) .0 .0
O(L12) .4166(3) .4188(7) .3990(2)
O(E12) .2816(3) .4734(9) .0650(2)
O(E21) .4128(4) .1185(8) .0533(2)
O(E22) .3582(4) .1593(8) .1541(2)
O(L22) .5 .1843(9) .3612(3)
N .1828(6) .1520(10) .25
O(1) .2096(8) .305(2) .25
O(2) .1701(5) .0770(10) .2043(3)
O(W1) .0 .2390(10) .1692(4)
O(W2) .0 .958(2) .25
O(W3) .0 .522(2) .25

loop_
_geom_bond_atom_site_label_1
_geom_bond_atom_site_label_2
_geom_bond_distance
P(1) O(E11) 1.499(6)
P(1) O(L11) 1.607(3)
P(1) O(L12) 1.593(5)
P(1) O(E12) 1.479(6)
P(1) P(1) 2.958(2)
P(1) P(2) 2.889(3)
P(2) P(2) 2.900(3)
Ag(1) O(E11) 2.436(6)
Ag(1) O(E21) 2.633(6)
Ag(1) O(E21) 2.561(5)
Ag(4) O(E11) 2.950(6)
Ag(4) O(E12) 2.281(6)
Ag(4) O(E21) 2.270(6)
Ag(2) O(E11) 2.597(6)
Ag(2) O(E12) 2.354(6)
Ag(2) O(E22) 2.528(6)
Ag(2) O(E22) 2.927(6)
Ag(2) O(1) 2.474(2)
Ag(2) O(2) 2.719(8)
Ag(2) O(2) 2.834(8)
Ag(3) O(E22) 2.401(5)
Ag(3) O(2) 2.883(8)
Ag(3) O(W2) 2.512(10)
Ag(3) O(W3) 2.584(11)
N O(1) 1.24(2)
N O(2) 1.231(9)

_cod_duplicate_entry 1007200
